data_7026584
loop_
_publ_author_name
'Cousins, David M.'
'Davidson, Matthew G.'
'Garc\'ia-Viv\'o, Daniel'
'Mahon, Mary F.'

_publ_section_title
;
 Structural diversity in polyamine Lewis base stabilised lithium
 aryloxides.
;
_journal_issue 35
_journal_name_full 'Dalton transactions (Cambridge, England : 2003)'
_journal_page_first 8203
_journal_page_last 8209
_journal_paper_doi 10.1039/c0dt00522c
_journal_volume 39
_journal_year 2010
_chemical_compound_source 'synthesis as described'
_chemical_formula_moiety 'C54 H90 Li4 N6 O4'
_chemical_formula_sum 'C54 H90 Li4 N6 O4'
_chemical_formula_weight 915.1068
_chemical_name_common k08mgd07
_chemical_name_systematic
;
?
;
_space_group_IT_number 2
_symmetry_cell_setting triclinic
_symmetry_Int_Tables_number 2
_symmetry_space_group_name_Hall '-P 1'
_symmetry_space_group_name_H-M 'P -1'
_atom_sites_solution_hydrogens geom
_atom_sites_solution_primary direct
_atom_sites_solution_secondary difmap
_audit_conform_dict_location ftp://ftp.iucr.org/pub/cif_core.dic
_audit_conform_dict_name cif_core.dic
_audit_conform_dict_version 2.3
_audit_creation_date 2008-03-03T22:57:37-00:00
_audit_creation_method 'WinGX routine CIF_UPDATE'
_cell_angle_alpha 102.0700(10)
_cell_angle_beta 92.7850(10)
_cell_angle_gamma 110.697(2)
_cell_formula_units_Z 1
_cell_length_a 10.6420(3)
_cell_length_b 11.7200(3)
_cell_length_c 12.6870(5)
_cell_measurement_reflns_used 14116
_cell_measurement_temperature 150(2)
_cell_measurement_theta_max 27.485
_cell_measurement_theta_min 3.513
_cell_measurement_wavelength 0.71073
_cell_volume 1434.49(8)
_computing_cell_refinement 'HKL Scalepack (Otwinowski & Minor 1997)'
_computing_data_collection 'Collect (Bruker AXS BV, 1997-2004)'
_computing_data_reduction 'HKL Denzo and Scalepack (Otwinowski & Minor 1997)'
_computing_molecular_graphics 'Ortep-3 for Windows (Farrugia, 1997)'
_computing_publication_material 'WinGX publication routines (Farrugia, 1999)'
_computing_structure_refinement 'SHELXL-97 (Sheldrick, 1997)'
_computing_structure_solution 'SHELXS-97 (Sheldrick, 1990)'
_diffrn_ambient_temperature 150(2)
_diffrn_detector_area_resol_mean 9
_diffrn_measured_fraction_theta_full 0.99
_diffrn_measured_fraction_theta_max 0.99
_diffrn_measurement_device '95mm CCD camera on \k-goniostat'
_diffrn_measurement_device_type KappaCCD
_diffrn_measurement_method CCD
_diffrn_orient_matrix_type 'by Bruker AXS Collect from scalepack cell'
_diffrn_orient_matrix_UB_11 -0.092168
_diffrn_orient_matrix_UB_12 -0.0287181
_diffrn_orient_matrix_UB_13 0.0233812
_diffrn_orient_matrix_UB_21 -0.0410425
_diffrn_orient_matrix_UB_22 -0.0408675
_diffrn_orient_matrix_UB_23 -0.077484
_diffrn_orient_matrix_UB_31 0.0097586
_diffrn_orient_matrix_UB_32 -0.0796373
_diffrn_orient_matrix_UB_33 0.0080791
_diffrn_radiation_monochromator graphite
_diffrn_radiation_probe x-ray
_diffrn_radiation_type MoK\a
_diffrn_radiation_wavelength 0.71073
_diffrn_reflns_av_R_equivalents 0.0709
_diffrn_reflns_av_unetI/netI 0.0693
_diffrn_reflns_limit_h_max 13
_diffrn_reflns_limit_h_min -13
_diffrn_reflns_limit_k_max 15
_diffrn_reflns_limit_k_min -15
_diffrn_reflns_limit_l_max 15
_diffrn_reflns_limit_l_min -16
_diffrn_reflns_number 20396
_diffrn_reflns_theta_full 27.42
_diffrn_reflns_theta_max 27.42
_diffrn_reflns_theta_min 3.83
_exptl_absorpt_coefficient_mu 0.065
_exptl_absorpt_correction_type none
_exptl_crystal_colour colourless
_exptl_crystal_density_diffrn 1.059
_exptl_crystal_density_method 'not measured'
_exptl_crystal_description Block
_exptl_crystal_F_000 500
_exptl_crystal_size_max 0.2
_exptl_crystal_size_mid 0.2
_exptl_crystal_size_min 0.2
_refine_diff_density_max 0.155
_refine_diff_density_min -0.157
_refine_diff_density_rms 0.034
_refine_ls_extinction_method none
_refine_ls_goodness_of_fit_ref 1.007
_refine_ls_matrix_type full
_refine_ls_number_parameters 316
_refine_ls_number_reflns 6482
_refine_ls_number_restraints 0
_refine_ls_restrained_S_all 1.007
_refine_ls_R_factor_all 0.0885
_refine_ls_R_factor_gt 0.0501
_refine_ls_shift/su_max 0
_refine_ls_shift/su_mean 0
_refine_ls_structure_factor_coef Fsqd
_refine_ls_weighting_details 'calc w=1/[\s^2^(Fo^2^)+(0.0511P)^2^+0.2053P] where P=(Fo^2^+2Fc^2^)/3'
_refine_ls_weighting_scheme calc
_refine_ls_wR_factor_gt 0.1115
_refine_ls_wR_factor_ref 0.1285
_reflns_number_gt 4284
_reflns_number_total 6482
_reflns_threshold_expression >2sigma(I)
_cod_data_source_file c0dt00522c.txt
_cod_data_source_block Compound_2b_k08mgd07
_cod_database_code 7026584

loop_
_symmetry_equiv_pos_as_xyz
'x, y, z'
'-x, -y, -z'

loop_
_atom_site_label
_atom_site_type_symbol
_atom_site_fract_x
_atom_site_fract_y
_atom_site_fract_z
_atom_site_U_iso_or_equiv
_atom_site_adp_type
_atom_site_occupancy
_atom_site_symmetry_multiplicity
_atom_site_calc_flag
_atom_site_refinement_flags
O1 O -0.02615(10) -0.12055(9) 0.43994(9) 0.0349(3) Uani 1 1 d .
N1 N 0.02372(12) -0.23380(12) 0.71308(11) 0.0358(3) Uani 1 1 d .
C1 C 0.12318(16) -0.11900(16) 0.69269(16) 0.0475(4) Uani 1 1 d .
H1A H 0.2114 -0.1275 0.6896 0.071 Uiso 1 1 calc R
H1B H 0.1315 -0.0467 0.7516 0.071 Uiso 1 1 calc R
H1C H 0.0929 -0.1064 0.6233 0.071 Uiso 1 1 calc R
Li1 Li -0.0980(3) -0.0451(2) 0.5533(2) 0.0359(6) Uani 1 1 d .
O2 O -0.21054(10) -0.10991(9) 0.65216(8) 0.0324(2) Uani 1 1 d .
N2 N -0.23893(12) -0.42851(12) 0.60904(11) 0.0347(3) Uani 1 1 d .
C2 C 0.07269(19) -0.2526(2) 0.81543(15) 0.0532(5) Uani 1 1 d .
H2A H 0.007 -0.3285 0.8305 0.08 Uiso 1 1 calc R
H2B H 0.0838 -0.1798 0.8747 0.08 Uiso 1 1 calc R
H2C H 0.1601 -0.2622 0.8097 0.08 Uiso 1 1 calc R
Li2 Li -0.1825(2) -0.2392(2) 0.7012(2) 0.0345(6) Uani 1 1 d .
N3 N -0.31158(13) -0.32238(12) 0.81489(11) 0.0384(3) Uani 1 1 d .
C3 C 0.00919(16) -0.34024(15) 0.62168(14) 0.0412(4) Uani 1 1 d .
H3A H 0.0911 -0.3614 0.6266 0.049 Uiso 1 1 calc R
H3B H 0.0021 -0.3153 0.5524 0.049 Uiso 1 1 calc R
C4 C -0.11376(16) -0.45455(15) 0.62114(14) 0.0405(4) Uani 1 1 d .
H4A H -0.1177 -0.5248 0.5604 0.049 Uiso 1 1 calc R
H4B H -0.1066 -0.4804 0.69 0.049 Uiso 1 1 calc R
C5 C -0.28606(19) -0.44866(18) 0.49377(14) 0.0516(5) Uani 1 1 d .
H5A H -0.3139 -0.538 0.4578 0.077 Uiso 1 1 calc R
H5B H -0.2125 -0.399 0.4593 0.077 Uiso 1 1 calc R
H5C H -0.3634 -0.4225 0.4871 0.077 Uiso 1 1 calc R
C6 C -0.34662(17) -0.50616(15) 0.66207(14) 0.0417(4) Uani 1 1 d .
H6A H -0.3488 -0.5933 0.6453 0.05 Uiso 1 1 calc R
H6B H -0.4356 -0.5086 0.6324 0.05 Uiso 1 1 calc R
C7 C -0.32364(17) -0.45479(15) 0.78382(14) 0.0407(4) Uani 1 1 d .
H7A H -0.4001 -0.5064 0.8158 0.049 Uiso 1 1 calc R
H7B H -0.2398 -0.4615 0.8143 0.049 Uiso 1 1 calc R
C8 C -0.2657(2) -0.27154(18) 0.93189(15) 0.0542(5) Uani 1 1 d .
H8A H -0.3325 -0.3194 0.9725 0.081 Uiso 1 1 calc R
H8B H -0.2557 -0.1831 0.952 0.081 Uiso 1 1 calc R
H8C H -0.1782 -0.2782 0.9494 0.081 Uiso 1 1 calc R
C9 C -0.44381(18) -0.31326(17) 0.79093(17) 0.0518(5) Uani 1 1 d .
H9A H -0.473 -0.3415 0.7123 0.078 Uiso 1 1 calc R
H9B H -0.4359 -0.2258 0.8164 0.078 Uiso 1 1 calc R
H9C H -0.5107 -0.3664 0.8282 0.078 Uiso 1 1 calc R
C11 C -0.06171(15) -0.21530(13) 0.35147(12) 0.0307(3) Uani 1 1 d .
C12 C 0.03219(15) -0.26805(13) 0.31106(12) 0.0328(3) Uani 1 1 d .
C13 C -0.00735(18) -0.36362(15) 0.21631(13) 0.0397(4) Uani 1 1 d .
H13 H 0.0574 -0.3968 0.189 0.048 Uiso 1 1 calc R
C14 C -0.13771(18) -0.41280(15) 0.15964(14) 0.0431(4) Uani 1 1 d .
C15 C -0.22942(17) -0.36144(15) 0.20167(14) 0.0404(4) Uani 1 1 d .
H15 H -0.3193 -0.3937 0.1649 0.048 Uiso 1 1 calc R
C16 C -0.19494(15) -0.26488(14) 0.29509(13) 0.0340(3) Uani 1 1 d .
C17 C 0.17431(15) -0.21878(14) 0.36976(14) 0.0382(4) Uani 1 1 d .
H17A H 0.174 -0.2519 0.4346 0.057 Uiso 1 1 calc R
H17B H 0.2084 -0.1267 0.3915 0.057 Uiso 1 1 calc R
H17C H 0.233 -0.2456 0.3214 0.057 Uiso 1 1 calc R
C18 C -0.1793(2) -0.51700(19) 0.05711(17) 0.0656(6) Uani 1 1 d .
H18A H -0.1021 -0.5412 0.0398 0.098 Uiso 0.5 1 calc PR
H18B H -0.2087 -0.4877 -0.003 0.098 Uiso 0.5 1 calc PR
H18C H -0.2542 -0.5897 0.068 0.098 Uiso 0.5 1 calc PR
H18D H -0.2746 -0.5379 0.03 0.098 Uiso 0.5 1 calc PR
H18E H -0.168 -0.5914 0.0729 0.098 Uiso 0.5 1 calc PR
H18F H -0.1225 -0.4894 0.0018 0.098 Uiso 0.5 1 calc PR
C19 C -0.29697(16) -0.21177(16) 0.33818(15) 0.0435(4) Uani 1 1 d .
H19A H -0.384 -0.256 0.2911 0.065 Uiso 1 1 calc R
H19B H -0.2649 -0.1221 0.3395 0.065 Uiso 1 1 calc R
H19C H -0.3086 -0.2226 0.4121 0.065 Uiso 1 1 calc R
C21 C -0.27634(14) -0.04944(13) 0.71549(12) 0.0300(3) Uani 1 1 d .
C22 C -0.21593(15) 0.02500(14) 0.82057(13) 0.0345(3) Uani 1 1 d .
C23 C -0.28715(17) 0.08549(16) 0.88453(14) 0.0428(4) Uani 1 1 d .
H23 H -0.2456 0.1349 0.9554 0.051 Uiso 1 1 calc R
C24 C -0.41687(17) 0.07654(16) 0.84883(15) 0.0447(4) Uani 1 1 d .
C25 C -0.47360(15) 0.00415(15) 0.74496(14) 0.0404(4) Uani 1 1 d .
H25 H -0.5616 -0.0026 0.7184 0.049 Uiso 1 1 calc R
C26 C -0.40763(14) -0.05915(14) 0.67780(13) 0.0339(3) Uani 1 1 d .
C27 C -0.07365(16) 0.04211(16) 0.86123(14) 0.0425(4) Uani 1 1 d .
H27A H -0.049 0.0926 0.9365 0.064 Uiso 1 1 calc R
H27B H -0.0109 0.0851 0.8154 0.064 Uiso 1 1 calc R
H27C H -0.0684 -0.0403 0.8583 0.064 Uiso 1 1 calc R
C28 C -0.4930(2) 0.1417(2) 0.92106(19) 0.0696(6) Uani 1 1 d .
H28A H -0.4364 0.1881 0.991 0.104 Uiso 0.5 1 calc PR
H28B H -0.5769 0.0789 0.9332 0.104 Uiso 0.5 1 calc PR
H28C H -0.5149 0.2004 0.8857 0.104 Uiso 0.5 1 calc PR
H28D H -0.5824 0.1235 0.8823 0.104 Uiso 0.5 1 calc PR
H28E H -0.4419 0.2327 0.94 0.104 Uiso 0.5 1 calc PR
H28F H -0.5039 0.1112 0.9876 0.104 Uiso 0.5 1 calc PR
C29 C -0.47353(16) -0.13575(17) 0.56585(15) 0.0456(4) Uani 1 1 d .
H29A H -0.5687 -0.1443 0.557 0.068 Uiso 1 1 calc R
H29B H -0.4686 -0.2192 0.5553 0.068 Uiso 1 1 calc R
H29C H -0.4265 -0.0938 0.5119 0.068 Uiso 1 1 calc R

loop_
_atom_site_aniso_label
_atom_site_aniso_U_11
_atom_site_aniso_U_22
_atom_site_aniso_U_33
_atom_site_aniso_U_23
_atom_site_aniso_U_13
_atom_site_aniso_U_12
O1 0.0376(6) 0.0275(5) 0.0358(6) 0.0030(5) 0.0071(4) 0.0100(4)
N1 0.0324(7) 0.0398(7) 0.0365(7) 0.0103(6) 0.0038(5) 0.0144(5)
C1 0.0310(8) 0.0478(10) 0.0596(12) 0.0143(9) 0.0073(8) 0.0089(7)
Li1 0.0375(13) 0.0299(13) 0.0398(15) 0.0076(11) 0.0095(11) 0.0119(10)
O2 0.0327(5) 0.0337(5) 0.0353(6) 0.0100(5) 0.0091(4) 0.0161(4)
N2 0.0368(7) 0.0329(7) 0.0337(7) 0.0099(6) 0.0020(5) 0.0113(5)
C2 0.0467(10) 0.0707(13) 0.0458(11) 0.0177(10) -0.0010(8) 0.0250(9)
Li2 0.0340(13) 0.0314(13) 0.0392(15) 0.0097(11) 0.0072(11) 0.0125(10)
N3 0.0406(7) 0.0380(7) 0.0393(8) 0.0123(6) 0.0117(6) 0.0154(6)
C3 0.0405(9) 0.0464(9) 0.0426(10) 0.0108(8) 0.0116(7) 0.0224(7)
C4 0.0475(9) 0.0377(9) 0.0427(10) 0.0092(7) 0.0096(7) 0.0231(7)
C5 0.0550(11) 0.0492(10) 0.0392(10) 0.0125(8) -0.0039(8) 0.0061(8)
C6 0.0427(9) 0.0322(8) 0.0472(10) 0.0120(7) 0.0054(7) 0.0093(7)
C7 0.0432(9) 0.0370(8) 0.0448(10) 0.0171(7) 0.0112(7) 0.0137(7)
C8 0.0679(12) 0.0535(11) 0.0413(11) 0.0116(9) 0.0155(9) 0.0215(9)
C9 0.0431(9) 0.0505(10) 0.0717(13) 0.0275(10) 0.0206(9) 0.0204(8)
C11 0.0376(8) 0.0245(7) 0.0302(8) 0.0088(6) 0.0083(6) 0.0099(6)
C12 0.0396(8) 0.0282(7) 0.0349(8) 0.0126(7) 0.0095(6) 0.0144(6)
C13 0.0582(10) 0.0370(8) 0.0333(9) 0.0111(7) 0.0108(7) 0.0267(8)
C14 0.0632(11) 0.0348(9) 0.0323(9) 0.0073(7) 0.0022(8) 0.0205(8)
C15 0.0444(9) 0.0346(8) 0.0387(9) 0.0123(7) 0.0000(7) 0.0093(7)
C16 0.0374(8) 0.0299(7) 0.0353(9) 0.0125(7) 0.0077(6) 0.0104(6)
C17 0.0401(8) 0.0333(8) 0.0471(10) 0.0156(7) 0.0114(7) 0.0165(7)
C18 0.0956(16) 0.0560(12) 0.0427(11) -0.0046(9) -0.0068(10) 0.0367(11)
C19 0.0380(9) 0.0416(9) 0.0513(11) 0.0135(8) 0.0102(7) 0.0135(7)
C21 0.0310(7) 0.0269(7) 0.0341(8) 0.0100(6) 0.0096(6) 0.0112(6)
C22 0.0336(8) 0.0345(8) 0.0358(9) 0.0097(7) 0.0066(6) 0.0123(6)
C23 0.0446(9) 0.0439(9) 0.0355(9) 0.0010(7) 0.0061(7) 0.0160(7)
C24 0.0406(9) 0.0467(10) 0.0473(11) 0.0034(8) 0.0136(8) 0.0202(7)
C25 0.0290(8) 0.0410(9) 0.0522(11) 0.0092(8) 0.0083(7) 0.0150(7)
C26 0.0292(7) 0.0318(8) 0.0395(9) 0.0078(7) 0.0070(6) 0.0102(6)
C27 0.0405(9) 0.0472(9) 0.0380(9) 0.0071(8) 0.0004(7) 0.0167(7)
C28 0.0599(12) 0.0788(15) 0.0713(15) -0.0039(12) 0.0194(11) 0.0383(11)
C29 0.0353(8) 0.0511(10) 0.0467(10) 0.0022(8) -0.0005(7) 0.0179(7)

loop_
_atom_type_symbol
_atom_type_description
_atom_type_scat_dispersion_real
_atom_type_scat_dispersion_imag
_atom_type_scat_source
C C 0.0033 0.0016 'International Tables Vol C Tables 4.2.6.8 and 6.1.1.4'
H H 0 0 'International Tables Vol C Tables 4.2.6.8 and 6.1.1.4'
O O 0.0106 0.006 'International Tables Vol C Tables 4.2.6.8 and 6.1.1.4'
N N 0.0061 0.0033 'International Tables Vol C Tables 4.2.6.8 and 6.1.1.4'
Li Li -0.0003 0.0001 'International Tables Vol C Tables 4.2.6.8 and 6.1.1.4'

loop_
_geom_angle_atom_site_label_1
_geom_angle_atom_site_label_2
_geom_angle_atom_site_label_3
_geom_angle
_geom_angle_site_symmetry_3
C11 O1 Li1 142.04(12) .
C11 O1 Li1 124.15(12) 2_556
Li1 O1 Li1 85.89(11) 2_556
C2 N1 C1 108.53(13) .
C2 N1 C3 110.92(13) .
C1 N1 C3 108.46(13) .
C2 N1 Li2 114.81(12) .
C1 N1 Li2 113.69(11) .
C3 N1 Li2 100.07(11) .
N1 C1 H1A 109.5 .
N1 C1 H1B 109.5 .
H1A C1 H1B 109.5 .
N1 C1 H1C 109.5 .
H1A C1 H1C 109.5 .
H1B C1 H1C 109.5 .
O1 Li1 O2 132.20(14) .
O1 Li1 O1 94.11(11) 2_556
O2 Li1 O1 131.22(15) 2_556
C21 O2 Li2 115.07(11) .
C21 O2 Li1 125.33(11) .
Li2 O2 Li1 116.08(12) .
C5 N2 C4 110.32(13) .
C5 N2 C6 110.56(12) .
C4 N2 C6 111.59(12) .
C5 N2 Li2 114.25(13) .
C4 N2 Li2 103.87(11) .
C6 N2 Li2 106.04(11) .
N1 C2 H2A 109.5 .
N1 C2 H2B 109.5 .
H2A C2 H2B 109.5 .
N1 C2 H2C 109.5 .
H2A C2 H2C 109.5 .
H2B C2 H2C 109.5 .
O2 Li2 N2 125.73(15) .
O2 Li2 N1 116.33(12) .
N2 Li2 N1 86.08(10) .
O2 Li2 N3 118.53(12) .
N2 Li2 N3 84.91(10) .
N1 Li2 N3 117.75(12) .
C8 N3 C9 108.48(14) .
C8 N3 C7 109.66(13) .
C9 N3 C7 110.25(13) .
C8 N3 Li2 118.68(12) .
C9 N3 Li2 107.06(12) .
C7 N3 Li2 102.46(11) .
N1 C3 C4 112.04(12) .
N1 C3 H3A 109.2 .
C4 C3 H3A 109.2 .
N1 C3 H3B 109.2 .
C4 C3 H3B 109.2 .
H3A C3 H3B 107.9 .
N2 C4 C3 110.92(12) .
N2 C4 H4A 109.5 .
C3 C4 H4A 109.5 .
N2 C4 H4B 109.5 .
C3 C4 H4B 109.5 .
H4A C4 H4B 108 .
N2 C5 H5A 109.5 .
N2 C5 H5B 109.5 .
H5A C5 H5B 109.5 .
N2 C5 H5C 109.5 .
H5A C5 H5C 109.5 .
H5B C5 H5C 109.5 .
N2 C6 C7 111.57(13) .
N2 C6 H6A 109.3 .
C7 C6 H6A 109.3 .
N2 C6 H6B 109.3 .
C7 C6 H6B 109.3 .
H6A C6 H6B 108 .
N3 C7 C6 112.37(13) .
N3 C7 H7A 109.1 .
C6 C7 H7A 109.1 .
N3 C7 H7B 109.1 .
C6 C7 H7B 109.1 .
H7A C7 H7B 107.9 .
N3 C8 H8A 109.5 .
N3 C8 H8B 109.5 .
H8A C8 H8B 109.5 .
N3 C8 H8C 109.5 .
H8A C8 H8C 109.5 .
H8B C8 H8C 109.5 .
N3 C9 H9A 109.5 .
N3 C9 H9B 109.5 .
H9A C9 H9B 109.5 .
N3 C9 H9C 109.5 .
H9A C9 H9C 109.5 .
H9B C9 H9C 109.5 .
O1 C11 C12 121.14(13) .
O1 C11 C16 120.49(13) .
C12 C11 C16 118.37(14) .
C13 C12 C11 119.40(14) .
C13 C12 C17 120.76(14) .
C11 C12 C17 119.82(14) .
C12 C13 C14 122.86(15) .
C12 C13 H13 118.6 .
C14 C13 H13 118.6 .
C15 C14 C13 116.95(15) .
C15 C14 C18 120.80(17) .
C13 C14 C18 122.25(17) .
C16 C15 C14 122.61(16) .
C16 C15 H15 118.7 .
C14 C15 H15 118.7 .
C15 C16 C11 119.79(14) .
C15 C16 C19 121.10(14) .
C11 C16 C19 119.11(14) .
C12 C17 H17A 109.5 .
C12 C17 H17B 109.5 .
H17A C17 H17B 109.5 .
C12 C17 H17C 109.5 .
H17A C17 H17C 109.5 .
H17B C17 H17C 109.5 .
C14 C18 H18A 109.5 .
C14 C18 H18B 109.5 .
H18A C18 H18B 109.5 .
C14 C18 H18C 109.5 .
H18A C18 H18C 109.5 .
H18B C18 H18C 109.5 .
C14 C18 H18D 109.5 .
H18A C18 H18D 141.1 .
H18B C18 H18D 56.3 .
H18C C18 H18D 56.3 .
C14 C18 H18E 109.5 .
H18A C18 H18E 56.3 .
H18B C18 H18E 141.1 .
H18C C18 H18E 56.3 .
H18D C18 H18E 109.5 .
C14 C18 H18F 109.5 .
H18A C18 H18F 56.3 .
H18B C18 H18F 56.3 .
H18C C18 H18F 141.1 .
H18D C18 H18F 109.5 .
H18E C18 H18F 109.5 .
C16 C19 H19A 109.5 .
C16 C19 H19B 109.5 .
H19A C19 H19B 109.5 .
C16 C19 H19C 109.5 .
H19A C19 H19C 109.5 .
H19B C19 H19C 109.5 .
O2 C21 C22 120.83(13) .
O2 C21 C26 120.52(13) .
C22 C21 C26 118.65(13) .
C23 C22 C21 119.46(14) .
C23 C22 C27 120.54(15) .
C21 C22 C27 119.96(13) .
C22 C23 C24 122.65(16) .
C22 C23 H23 118.7 .
C24 C23 H23 118.7 .
C25 C24 C23 116.92(14) .
C25 C24 C28 121.60(16) .
C23 C24 C28 121.48(17) .
C24 C25 C26 122.93(15) .
C24 C25 H25 118.5 .
C26 C25 H25 118.5 .
C25 C26 C21 119.39(15) .
C25 C26 C29 120.70(14) .
C21 C26 C29 119.90(13) .
C22 C27 H27A 109.5 .
C22 C27 H27B 109.5 .
H27A C27 H27B 109.5 .
C22 C27 H27C 109.5 .
H27A C27 H27C 109.5 .
H27B C27 H27C 109.5 .
C24 C28 H28A 109.5 .
C24 C28 H28B 109.5 .
H28A C28 H28B 109.5 .
C24 C28 H28C 109.5 .
H28A C28 H28C 109.5 .
H28B C28 H28C 109.5 .
C24 C28 H28D 109.5 .
H28A C28 H28D 141.1 .
H28B C28 H28D 56.3 .
H28C C28 H28D 56.3 .
C24 C28 H28E 109.5 .
H28A C28 H28E 56.3 .
H28B C28 H28E 141.1 .
H28C C28 H28E 56.3 .
H28D C28 H28E 109.5 .
C24 C28 H28F 109.5 .
H28A C28 H28F 56.3 .
H28B C28 H28F 56.3 .
H28C C28 H28F 141.1 .
H28D C28 H28F 109.5 .
H28E C28 H28F 109.5 .
C26 C29 H29A 109.5 .
C26 C29 H29B 109.5 .
H29A C29 H29B 109.5 .
C26 C29 H29C 109.5 .
H29A C29 H29C 109.5 .
H29B C29 H29C 109.5 .

loop_
_geom_bond_atom_site_label_1
_geom_bond_atom_site_label_2
_geom_bond_distance
_geom_bond_site_symmetry_2
O1 C11 1.3329(17) .
O1 Li1 1.867(3) .
O1 Li1 1.904(3) 2_556
N1 C2 1.463(2) .
N1 C1 1.471(2) .
N1 C3 1.472(2) .
N1 Li2 2.171(3) .
C1 H1A 0.98 .
C1 H1B 0.98 .
C1 H1C 0.98 .
Li1 O2 1.868(3) .
Li1 O1 1.904(3) 2_556
O2 C21 1.3437(16) .
O2 Li2 1.862(3) .
N2 C5 1.465(2) .
N2 C4 1.476(2) .
N2 C6 1.4793(19) .
N2 Li2 2.135(3) .
C2 H2A 0.98 .
C2 H2B 0.98 .
C2 H2C 0.98 .
Li2 N3 2.180(3) .
N3 C8 1.467(2) .
N3 C9 1.471(2) .
N3 C7 1.476(2) .
C3 C4 1.504(2) .
C3 H3A 0.99 .
C3 H3B 0.99 .
C4 H4A 0.99 .
C4 H4B 0.99 .
C5 H5A 0.98 .
C5 H5B 0.98 .
C5 H5C 0.98 .
C6 C7 1.509(2) .
C6 H6A 0.99 .
C6 H6B 0.99 .
C7 H7A 0.99 .
C7 H7B 0.99 .
C8 H8A 0.98 .
C8 H8B 0.98 .
C8 H8C 0.98 .
C9 H9A 0.98 .
C9 H9B 0.98 .
C9 H9C 0.98 .
C11 C12 1.413(2) .
C11 C16 1.416(2) .
C12 C13 1.390(2) .
C12 C17 1.506(2) .
C13 C14 1.392(2) .
C13 H13 0.95 .
C14 C15 1.390(2) .
C14 C18 1.509(2) .
C15 C16 1.387(2) .
C15 H15 0.95 .
C16 C19 1.503(2) .
C17 H17A 0.98 .
C17 H17B 0.98 .
C17 H17C 0.98 .
C18 H18A 0.98 .
C18 H18B 0.98 .
C18 H18C 0.98 .
C18 H18D 0.98 .
C18 H18E 0.98 .
C18 H18F 0.98 .
C19 H19A 0.98 .
C19 H19B 0.98 .
C19 H19C 0.98 .
C21 C22 1.409(2) .
C21 C26 1.412(2) .
C22 C23 1.391(2) .
C22 C27 1.505(2) .
C23 C24 1.392(2) .
C23 H23 0.95 .
C24 C25 1.383(2) .
C24 C28 1.515(2) .
C25 C26 1.390(2) .
C25 H25 0.95 .
C26 C29 1.497(2) .
C27 H27A 0.98 .
C27 H27B 0.98 .
C27 H27C 0.98 .
C28 H28A 0.98 .
C28 H28B 0.98 .
C28 H28C 0.98 .
C28 H28D 0.98 .
C28 H28E 0.98 .
C28 H28F 0.98 .
C29 H29A 0.98 .
C29 H29B 0.98 .
C29 H29C 0.98 .
